data_4516753
loop_
_publ_author_name
'Williamson, Alice E.'
'Ylioja, Paul M.'
'Robertson, Murray N.'
'Antonova-Koch, Yevgeniya'
'Avery, Vicky'
'Baell, Jonathan B.'
'Batchu, Harikrishna'
'Batra, Sanjay'
'Burrows, Jeremy N.'
'Bhattacharyya, Soumya'
'Calderon, Felix'
'Charman, Susan A.'
'Clark, Julie'
'Crespo, Benigno'
'Dean, Matin'
'Debbert, Stefan L.'
'Delves, Michael'
'Dennis, Adelaide S. M.'
'Deroose, Frederik'
'Duffy, Sandra'
'Fletcher, Sabine'
'Giaever, Guri'
'Hallyburton, Irene'
'Gamo, Francisco-Javier'
'Gebbia, Marinella'
'Guy, R. Kiplin'
'Hungerford, Zoe'
'Kirk, Kiaran'
'Lafuente-Monasterio, Maria J'
'Lee, Anna'
'Meister, Stephan'
'Nislow, Corey'
'Overington, John P.'
'Papadatos, George'
'Patiny, Luc'
'Pham, James'
'Ralph, Stuart A.'
'Ruecker, Andrea'
'Ryan, Eileen'
'Southan, Christopher'
'Srivastava, Kumkum'
'Swain, Chris'
'Tarnowski, Matthew J.'
'Thomson, Patrick'
'Turner, Peter'
'Wallace, Iain M.'
'Wells, Timothy N. C.'
'White, Karen'
'White, Laura'
'Willis, Paul'
'Winzeler, Elizabeth A.'
'Wittlin, Sergio'
'Todd, Matthew H.'

_publ_section_title
;
 Open Source Drug Discovery: Highly Potent Antimalarial Compounds Derived
 from the Tres Cantos Arylpyrroles.
;
_journal_issue 10
_journal_name_full 'ACS central science'
_journal_page_first 687
_journal_page_last 701
_journal_paper_doi 10.1021/acscentsci.6b00086
_journal_volume 2
_journal_year 2016
_chemical_formula_sum 'C22 H20 N3 O S'
_chemical_formula_weight 374.47
_space_group_IT_number 14
_space_group_name_Hall '-P 2yn'
_space_group_name_H-M_alt 'P 1 21/n 1'
_symmetry_cell_setting monoclinic
_symmetry_Int_Tables_number 14
_symmetry_space_group_name_Hall '-P 2yn'
_symmetry_space_group_name_H-M 'P 1 21/n 1'
_atom_sites_solution_hydrogens geom
_atom_sites_solution_primary direct
_atom_sites_solution_secondary difmap
_audit_creation_method SHELXL-97
_cell_angle_alpha 90.00
_cell_angle_beta 103.5251(6)
_cell_angle_gamma 90.00
_cell_formula_units_Z 8
_cell_length_a 10.90121(7)
_cell_length_b 15.32686(8)
_cell_length_c 23.05188(14)
_cell_measurement_reflns_used 42887
_cell_measurement_temperature 150(2)
_cell_measurement_theta_max 76.2489
_cell_measurement_theta_min 3.4906
_cell_volume 3744.73(4)
_computing_cell_refinement
;
CrysAlisPro, Agilent Technologies, Version 1.171.35.11
;
_computing_data_collection
;
CrysAlisPro, Agilent Technologies, Version 1.171.35.11
;
_computing_data_reduction
;
CrysAlisPro, Agilent Technologies,Version 1.171.35.11
;
_computing_molecular_graphics
;
  xtal 3.6 (Hall,du Boulay, D.J. & Olthof-Hazekamp, R. 1999)
  ORTEPII  (Johnson,C.K., 1976). 
  WinGX (Farrugia, 1999)
;
_computing_structure_refinement 'SHELXL-97 (Sheldrick, 1997)'
_computing_structure_solution 'SHELXS-97 (Sheldrick, 1990)'
_diffrn_ambient_temperature 150(2)
_diffrn_crystal_treatment
;
attached with Exxon Paratone N, to a short length 
of fibre supported on a thin piece of copper wire 
inserted in a copper mounting pin.  The crystal was 
quenched in a cold nitrogen gas stream from an 
Oxford Cryosystems Cryostream. 
;
_diffrn_detector_area_resol_mean 10.5861
_diffrn_measured_fraction_theta_full 0.997
_diffrn_measured_fraction_theta_max 0.997
_diffrn_measurement_device_type 'SuperNova, Dual, Cu at zero, Atlas'
_diffrn_measurement_method \w
_diffrn_radiation_monochromator mirror
_diffrn_radiation_source 'SuperNova (Cu) X-ray Source'
_diffrn_radiation_type 'Cu K\a'
_diffrn_radiation_wavelength 1.5418
_diffrn_reflns_av_R_equivalents 0.0286
_diffrn_reflns_av_sigmaI/netI 0.0111
_diffrn_reflns_limit_h_max 13
_diffrn_reflns_limit_h_min -13
_diffrn_reflns_limit_k_max 19
_diffrn_reflns_limit_k_min -19
_diffrn_reflns_limit_l_max 28
_diffrn_reflns_limit_l_min -29
_diffrn_reflns_number 89198
_diffrn_reflns_theta_full 76.44
_diffrn_reflns_theta_max 76.44
_diffrn_reflns_theta_min 3.49
_exptl_absorpt_coefficient_mu 1.663
_exptl_absorpt_correction_T_max 1.00
_exptl_absorpt_correction_T_min 0.926
_exptl_absorpt_correction_type multi-scan
_exptl_absorpt_process_details
;
CrysAlisPro Version 1.171.35.19 
;
_exptl_crystal_colour yellow
_exptl_crystal_density_diffrn 1.328
_exptl_crystal_density_method 'not measured'
_exptl_crystal_description 'prismatic fragment'
_exptl_crystal_F_000 1576
_exptl_crystal_size_max 0.080
_exptl_crystal_size_mid 0.080
_exptl_crystal_size_min 0.037
_refine_diff_density_max 0.698
_refine_diff_density_min -0.801
_refine_diff_density_rms 0.055
_refine_ls_extinction_method none
_refine_ls_goodness_of_fit_ref 1.480
_refine_ls_hydrogen_treatment constr
_refine_ls_matrix_type full
_refine_ls_number_parameters 491
_refine_ls_number_reflns 7840
_refine_ls_number_restraints 0
_refine_ls_restrained_S_all 1.480
_refine_ls_R_factor_all 0.0468
_refine_ls_R_factor_gt 0.0434
_refine_ls_shift/su_max 0.001
_refine_ls_shift/su_mean 0.000
_refine_ls_structure_factor_coef Fsqd
_refine_ls_weighting_details 'calc w=1/[\s^2^(Fo^2^)+(0.05P)^2^+1.0P] where P=(Fo^2^+2Fc^2^)/3'
_refine_ls_weighting_scheme calc
_refine_ls_wR_factor_gt 0.1217
_refine_ls_wR_factor_ref 0.1249
_reflns_number_gt 7206
_reflns_number_total 7840
_reflns_threshold_expression >2sigma(I)
_cod_data_source_file mht12pt3.cif
_cod_data_source_block mht12pt3
_cod_depositor_comments
;
The following automatic conversions were performed:

data name '_atom_site_symetry_multiplicity' was replaced with
'_atom_site_symmetry_multiplicity' as specified in the replacement
file
'/home/saulius/struct/COD-crude-data/automatic-downloads/DataCite-retrospective/ACS/depositions/lib/lists/replacement-tags.lst'.

Automatic conversion script
Id: cif_correct_tags 6909 2019-04-08 15:41:33Z antanas 
;
_cod_database_code 4516753

loop_
_symmetry_equiv_pos_as_xyz
'x, y, z'
'-x+1/2, y+1/2, -z+1/2'
'-x, -y, -z'
'x-1/2, -y-1/2, z-1/2'

loop_
_atom_site_label
_atom_site_type_symbol
_atom_site_fract_x
_atom_site_fract_y
_atom_site_fract_z
_atom_site_U_iso_or_equiv
_atom_site_adp_type
_atom_site_occupancy
_atom_site_symmetry_multiplicity
_atom_site_calc_flag
_atom_site_refinement_flags
S1_1 S 0.71169(4) 0.33536(2) 0.397617(17) 0.02584(11) Uani 1 1 d .
O1_1 O 0.85427(11) 0.55541(7) 0.46089(5) 0.0310(3) Uani 1 1 d .
N1_1 N 0.90303(13) 0.41008(9) 0.46784(6) 0.0263(3) Uani 1 1 d .
H1N_1 H 0.9755 0.4179 0.4938 0.032 Uiso 1 1 calc R
N2_1 N 0.93592(13) 0.26298(9) 0.46475(6) 0.0272(3) Uani 1 1 d .
N3_1 N 0.32109(13) 0.52146(9) 0.27274(6) 0.0277(3) Uani 1 1 d .
C1_1 C 0.86404(15) 0.32749(10) 0.44755(7) 0.0248(3) Uani 1 1 d .
C2_1 C 0.82693(15) 0.47896(10) 0.44684(7) 0.0255(3) Uani 1 1 d .
C3_1 C 0.70895(15) 0.44964(10) 0.40637(7) 0.0250(3) Uani 1 1 d .
C4_1 C 0.61805(15) 0.50745(10) 0.38137(7) 0.0255(3) Uani 1 1 d .
H4A_1 H 0.6614 0.5509 0.3614 0.031 Uiso 1 1 calc R
H4B_1 H 0.5971 0.5383 0.4155 0.031 Uiso 1 1 calc R
C5_1 C 0.90916(16) 0.17575(10) 0.44686(7) 0.0272(3) Uani 1 1 d .
C6_1 C 0.78955(17) 0.13841(11) 0.43327(8) 0.0338(4) Uani 1 1 d .
H6_1 H 0.7179 0.1727 0.4350 0.041 Uiso 1 1 calc R
C7_1 C 0.77456(19) 0.05070(12) 0.41713(9) 0.0386(4) Uani 1 1 d .
H7_1 H 0.6925 0.0258 0.4078 0.046 Uiso 1 1 calc R
C8_1 C 0.8777(2) -0.00044(11) 0.41459(8) 0.0378(4) Uani 1 1 d .
H8_1 H 0.8667 -0.0599 0.4029 0.045 Uiso 1 1 calc R
C9_1 C 0.99720(19) 0.03607(12) 0.42932(9) 0.0372(4) Uani 1 1 d .
H9_1 H 1.0687 0.0012 0.4282 0.045 Uiso 1 1 calc R
C10_1 C 1.01321(17) 0.12310(11) 0.44565(8) 0.0334(4) Uani 1 1 d .
H10_1 H 1.0957 0.1472 0.4561 0.040 Uiso 1 1 calc R
C11_1 C 0.49870(14) 0.49284(10) 0.34036(7) 0.0254(3) Uani 1 1 d .
C12_1 C 0.43714(15) 0.41209(11) 0.31954(7) 0.0276(3) Uani 1 1 d .
H12_1 H 0.4667 0.3554 0.3324 0.033 Uiso 1 1 calc R
C13_1 C 0.32913(15) 0.43085(11) 0.27811(8) 0.0284(3) Uani 1 1 d .
C14_1 C 0.22792(17) 0.37207(13) 0.24418(9) 0.0373(4) Uani 1 1 d .
H14A_1 H 0.2509 0.3112 0.2542 0.056 Uiso 1 1 calc R
H14B_1 H 0.2185 0.3811 0.2013 0.056 Uiso 1 1 calc R
H14C_1 H 0.1480 0.3854 0.2548 0.056 Uiso 1 1 calc R
C15_1 C 0.42211(15) 0.55973(11) 0.31102(7) 0.0268(3) Uani 1 1 d .
C16_1 C 0.43289(16) 0.65656(11) 0.31695(8) 0.0325(4) Uani 1 1 d .
H16A_1 H 0.4323 0.6823 0.2780 0.049 Uiso 1 1 calc R
H16B_1 H 0.5119 0.6716 0.3453 0.049 Uiso 1 1 calc R
H16C_1 H 0.3615 0.6793 0.3314 0.049 Uiso 1 1 calc R
C17_1 C 0.23140(15) 0.56759(11) 0.22742(8) 0.0312(4) Uani 1 1 d .
C18_1 C 0.2468(2) 0.56639(15) 0.16960(9) 0.0448(5) Uani 1 1 d .
H18_1 H 0.3146 0.5347 0.1603 0.054 Uiso 1 1 calc R
C19_1 C 0.1627(2) 0.61167(17) 0.12518(10) 0.0546(6) Uani 1 1 d .
H19_1 H 0.1727 0.6108 0.0853 0.066 Uiso 1 1 calc R
C20_1 C 0.0647(2) 0.65794(15) 0.13895(11) 0.0512(6) Uani 1 1 d .
H20_1 H 0.0070 0.6885 0.1085 0.061 Uiso 1 1 calc R
C21_1 C 0.0503(2) 0.65994(14) 0.19710(12) 0.0495(5) Uani 1 1 d .
H21_1 H -0.0174 0.6920 0.2063 0.059 Uiso 1 1 calc R
C22_1 C 0.13441(17) 0.61515(13) 0.24224(10) 0.0391(4) Uani 1 1 d .
H22_1 H 0.1256 0.6171 0.2823 0.047 Uiso 1 1 calc R
S1_2 S 1.23467(4) 0.34769(2) 0.421772(18) 0.02799(11) Uani 1 1 d .
O1_2 O 1.20967(12) 0.59625(8) 0.39665(6) 0.0360(3) Uani 1 1 d .
N1_2 N 1.34373(13) 0.49625(9) 0.45224(6) 0.0271(3) Uani 1 1 d .
H1N_2 H 1.3998 0.5351 0.4696 0.032 Uiso 1 1 calc R
N2_2 N 1.45863(13) 0.38075(9) 0.50245(6) 0.0271(3) Uani 1 1 d .
C1_2 C 1.36079(15) 0.40891(10) 0.46498(7) 0.0260(3) Uani 1 1 d .
C2_2 C 1.23611(15) 0.52085(11) 0.41146(7) 0.0276(3) Uani 1 1 d .
N3_2 N 0.81362(13) 0.31375(9) 0.25456(6) 0.0290(3) Uani 1 1 d .
C3_2 C 1.15985(16) 0.44310(10) 0.38883(7) 0.0273(3) Uani 1 1 d .
C4_2 C 1.04981(16) 0.44898(11) 0.34810(7) 0.0285(3) Uani 1 1 d .
H4A_2 H 1.0684 0.4845 0.3153 0.034 Uiso 1 1 calc R
H4B_2 H 0.9952 0.4856 0.3670 0.034 Uiso 1 1 calc R
C5_2 C 1.47014(16) 0.29201(11) 0.51999(7) 0.0281(3) Uani 1 1 d .
C6_2 C 1.37111(18) 0.24571(12) 0.53410(8) 0.0362(4) Uani 1 1 d .
H6_2 H 1.2911 0.2727 0.5301 0.043 Uiso 1 1 calc R
C7_2 C 1.3894(2) 0.16004(14) 0.55400(11) 0.0490(5) Uani 1 1 d .
H7_2 H 1.3214 0.1285 0.5632 0.059 Uiso 1 1 calc R
C8_2 C 1.5061(2) 0.12021(14) 0.56048(11) 0.0523(5) Uani 1 1 d .
H8_2 H 1.5175 0.0612 0.5733 0.063 Uiso 1 1 calc R
C9_2 C 1.6052(2) 0.16667(14) 0.54830(10) 0.0460(5) Uani 1 1 d .
H9_2 H 1.6856 0.1399 0.5535 0.055 Uiso 1 1 calc R
C10_2 C 1.58839(18) 0.25253(12) 0.52844(8) 0.0352(4) Uani 1 1 d .
H10_2 H 1.6575 0.2843 0.5206 0.042 Uiso 1 1 calc R
C11_2 C 0.96986(16) 0.37996(11) 0.31911(7) 0.0276(3) Uani 1 1 d .
C12_2 C 0.98379(16) 0.28745(11) 0.32697(7) 0.0284(3) Uani 1 1 d .
H12_2 H 1.0491 0.2585 0.3548 0.034 Uiso 1 1 calc R
C13_2 C 0.88711(16) 0.24849(11) 0.28759(7) 0.0288(3) Uani 1 1 d .
C14_2 C 0.85114(19) 0.15488(12) 0.28053(9) 0.0375(4) Uani 1 1 d .
H14A_2 H 0.9093 0.1203 0.3107 0.056 Uiso 1 1 calc R
H14B_2 H 0.8554 0.1350 0.2406 0.056 Uiso 1 1 calc R
H14C_2 H 0.7649 0.1476 0.2856 0.056 Uiso 1 1 calc R
C15_2 C 0.86313(16) 0.39361(11) 0.27391(8) 0.0308(3) Uani 1 1 d .
C16_2 C 0.8072(2) 0.47706(14) 0.24779(10) 0.0516(6) Uani 1 1 d .
H16A_2 H 0.7833 0.4720 0.2042 0.077 Uiso 1 1 calc R
H16B_2 H 0.8691 0.5240 0.2591 0.077 Uiso 1 1 calc R
H16C_2 H 0.7322 0.4903 0.2627 0.077 Uiso 1 1 calc R
C17_2 C 0.70211(16) 0.29921(11) 0.20826(7) 0.0297(3) Uani 1 1 d .
C18_2 C 0.70940(18) 0.25366(13) 0.15795(8) 0.0393(4) Uani 1 1 d .
H18_2 H 0.7887 0.2329 0.1534 0.047 Uiso 1 1 calc R
C19_2 C 0.6011(2) 0.23779(14) 0.11360(9) 0.0451(5) Uani 1 1 d .
H19_2 H 0.6063 0.2053 0.0792 0.054 Uiso 1 1 calc R
C20_2 C 0.48635(19) 0.26921(15) 0.11957(9) 0.0464(5) Uani 1 1 d .
H20_2 H 0.4118 0.2566 0.0901 0.056 Uiso 1 1 calc R
C21_2 C 0.4803(2) 0.31919(19) 0.16875(10) 0.0536(6) Uani 1 1 d .
H21_2 H 0.4020 0.3435 0.1719 0.064 Uiso 1 1 calc R
C22_2 C 0.58806(19) 0.33411(16) 0.21353(9) 0.0455(5) Uani 1 1 d .
H22_2 H 0.5835 0.3680 0.2475 0.055 Uiso 1 1 calc R

loop_
_atom_site_aniso_label
_atom_site_aniso_U_11
_atom_site_aniso_U_22
_atom_site_aniso_U_33
_atom_site_aniso_U_23
_atom_site_aniso_U_13
_atom_site_aniso_U_12
S1_1 0.02307(19) 0.02260(19) 0.0278(2) -0.00078(13) -0.00219(14) -0.00221(13)
O1_1 0.0286(6) 0.0220(5) 0.0365(6) -0.0019(4) -0.0044(5) -0.0023(4)
N1_1 0.0244(6) 0.0231(6) 0.0264(6) -0.0007(5) -0.0040(5) -0.0020(5)
N2_1 0.0267(7) 0.0245(6) 0.0267(6) 0.0014(5) -0.0009(5) -0.0010(5)
N3_1 0.0216(6) 0.0283(7) 0.0300(7) -0.0001(5) -0.0002(5) 0.0000(5)
C1_1 0.0245(7) 0.0246(7) 0.0232(7) 0.0005(6) 0.0014(6) -0.0029(6)
C2_1 0.0246(7) 0.0248(7) 0.0251(7) 0.0001(6) 0.0015(6) -0.0018(6)
C3_1 0.0242(7) 0.0242(7) 0.0245(7) -0.0012(6) 0.0014(6) -0.0025(6)
C4_1 0.0251(7) 0.0259(7) 0.0240(7) 0.0004(6) 0.0025(6) -0.0009(6)
C5_1 0.0321(8) 0.0236(7) 0.0231(7) 0.0025(6) 0.0011(6) 0.0001(6)
C6_1 0.0335(9) 0.0252(8) 0.0411(9) 0.0023(7) 0.0057(7) -0.0002(7)
C7_1 0.0398(10) 0.0273(9) 0.0453(10) 0.0020(7) 0.0030(8) -0.0073(7)
C8_1 0.0521(11) 0.0223(8) 0.0369(9) 0.0016(7) 0.0059(8) -0.0011(7)
C9_1 0.0435(10) 0.0283(8) 0.0392(9) 0.0049(7) 0.0082(8) 0.0078(7)
C10_1 0.0323(9) 0.0286(8) 0.0361(9) 0.0052(7) 0.0017(7) 0.0018(7)
C11_1 0.0224(7) 0.0258(7) 0.0266(7) 0.0001(6) 0.0031(6) -0.0003(6)
C12_1 0.0246(8) 0.0259(8) 0.0309(8) -0.0015(6) 0.0040(6) -0.0005(6)
C13_1 0.0239(8) 0.0284(8) 0.0315(8) -0.0030(6) 0.0039(6) -0.0009(6)
C14_1 0.0270(8) 0.0366(9) 0.0444(10) -0.0093(8) 0.0007(7) -0.0047(7)
C15_1 0.0220(7) 0.0276(8) 0.0288(8) 0.0003(6) 0.0020(6) -0.0012(6)
C16_1 0.0278(8) 0.0265(8) 0.0390(9) 0.0014(7) -0.0008(7) 0.0001(6)
C17_1 0.0228(8) 0.0320(8) 0.0341(8) 0.0036(7) -0.0029(6) -0.0024(6)
C18_1 0.0422(11) 0.0524(12) 0.0356(10) 0.0015(8) 0.0010(8) 0.0073(9)
C19_1 0.0641(15) 0.0582(14) 0.0335(10) 0.0069(9) -0.0048(10) -0.0004(11)
C20_1 0.0369(11) 0.0487(12) 0.0558(13) 0.0168(10) -0.0141(9) -0.0031(9)
C21_1 0.0299(10) 0.0421(11) 0.0716(15) 0.0144(10) 0.0021(9) 0.0049(8)
C22_1 0.0303(9) 0.0374(10) 0.0482(11) 0.0071(8) 0.0066(8) 0.0033(7)
S1_2 0.0273(2) 0.02194(19) 0.0303(2) 0.00036(14) -0.00234(15) -0.00388(14)
O1_2 0.0349(7) 0.0240(6) 0.0432(7) 0.0032(5) -0.0028(5) -0.0019(5)
N1_2 0.0250(6) 0.0225(6) 0.0306(7) 0.0006(5) 0.0000(5) -0.0051(5)
N2_2 0.0249(6) 0.0238(6) 0.0297(7) 0.0022(5) 0.0003(5) -0.0036(5)
C1_2 0.0251(7) 0.0247(7) 0.0267(7) 0.0001(6) 0.0031(6) -0.0050(6)
C2_2 0.0274(8) 0.0246(8) 0.0291(8) 0.0005(6) 0.0033(6) -0.0024(6)
N3_2 0.0287(7) 0.0287(7) 0.0260(6) -0.0017(5) -0.0010(5) -0.0016(5)
C3_2 0.0282(8) 0.0229(7) 0.0286(8) 0.0005(6) 0.0021(6) -0.0017(6)
C4_2 0.0297(8) 0.0258(8) 0.0287(8) 0.0013(6) 0.0040(6) -0.0009(6)
C5_2 0.0310(8) 0.0245(7) 0.0257(7) 0.0009(6) 0.0002(6) -0.0029(6)
C6_2 0.0332(9) 0.0328(9) 0.0394(9) 0.0080(7) 0.0021(7) -0.0039(7)
C7_2 0.0477(12) 0.0363(11) 0.0592(13) 0.0169(9) 0.0050(10) -0.0098(8)
C8_2 0.0597(14) 0.0296(10) 0.0632(14) 0.0151(9) 0.0058(11) 0.0011(9)
C9_2 0.0449(11) 0.0384(10) 0.0525(12) 0.0088(9) 0.0071(9) 0.0110(8)
C10_2 0.0345(9) 0.0334(9) 0.0362(9) 0.0044(7) 0.0055(7) 0.0006(7)
C11_2 0.0278(8) 0.0261(8) 0.0262(7) 0.0022(6) 0.0006(6) -0.0012(6)
C12_2 0.0280(8) 0.0261(8) 0.0283(8) 0.0026(6) 0.0008(6) -0.0018(6)
C13_2 0.0301(8) 0.0276(8) 0.0271(8) 0.0008(6) 0.0032(6) -0.0019(6)
C14_2 0.0433(10) 0.0284(9) 0.0362(9) 0.0012(7) 0.0001(8) -0.0089(7)
C15_2 0.0307(8) 0.0269(8) 0.0308(8) -0.0006(6) -0.0009(7) -0.0018(6)
C16_2 0.0528(12) 0.0339(10) 0.0527(12) 0.0024(9) -0.0185(10) 0.0040(9)
C17_2 0.0271(8) 0.0332(8) 0.0264(8) -0.0012(6) 0.0013(6) -0.0037(6)
C18_2 0.0328(9) 0.0460(11) 0.0352(9) -0.0099(8) -0.0001(7) 0.0073(8)
C19_2 0.0447(11) 0.0462(11) 0.0368(10) -0.0151(8) -0.0059(8) 0.0043(9)
C20_2 0.0329(10) 0.0582(13) 0.0410(10) -0.0042(9) -0.0055(8) -0.0113(9)
C21_2 0.0277(10) 0.0854(17) 0.0466(12) -0.0079(11) 0.0068(8) 0.0016(10)
C22_2 0.0355(10) 0.0659(14) 0.0344(10) -0.0101(9) 0.0065(8) 0.0022(9)

loop_
_atom_type_symbol
_atom_type_description
_atom_type_scat_dispersion_real
_atom_type_scat_dispersion_imag
_atom_type_scat_source
C C 0.0181 0.0091 'International Tables Vol C Tables 4.2.6.8 and 6.1.1.4'
H H 0.0000 0.0000 'International Tables Vol C Tables 4.2.6.8 and 6.1.1.4'
N N 0.0311 0.0180 'International Tables Vol C Tables 4.2.6.8 and 6.1.1.4'
O O 0.0492 0.0322 'International Tables Vol C Tables 4.2.6.8 and 6.1.1.4'
S S 0.3331 0.5567 'International Tables Vol C Tables 4.2.6.8 and 6.1.1.4'

loop_
_geom_angle_atom_site_label_1
_geom_angle_atom_site_label_2
_geom_angle_atom_site_label_3
_geom_angle
C3_1 S1_1 C1_1 91.80(7)
C2_1 N1_1 C1_1 118.49(13)
C2_1 N1_1 H1N_1 120.8
C1_1 N1_1 H1N_1 120.8
C1_1 N2_1 C5_1 125.35(14)
C15_1 N3_1 C13_1 110.15(13)
C15_1 N3_1 C17_1 124.34(14)
C13_1 N3_1 C17_1 124.86(14)
N2_1 C1_1 N1_1 119.38(14)
N2_1 C1_1 S1_1 131.85(12)
N1_1 C1_1 S1_1 108.77(11)
O1_1 C2_1 N1_1 123.66(14)
O1_1 C2_1 C3_1 125.33(14)
N1_1 C2_1 C3_1 111.01(13)
C4_1 C3_1 C2_1 120.95(14)
C4_1 C3_1 S1_1 129.16(12)
C2_1 C3_1 S1_1 109.88(11)
C3_1 C4_1 C11_1 129.69(15)
C3_1 C4_1 H4A_1 104.9
C11_1 C4_1 H4A_1 104.9
C3_1 C4_1 H4B_1 104.9
C11_1 C4_1 H4B_1 104.9
H4A_1 C4_1 H4B_1 105.8
C6_1 C5_1 C10_1 118.71(16)
C6_1 C5_1 N2_1 125.11(16)
C10_1 C5_1 N2_1 116.11(15)
C5_1 C6_1 C7_1 120.13(17)
C5_1 C6_1 H6_1 119.9
C7_1 C6_1 H6_1 119.9
C8_1 C7_1 C6_1 120.81(18)
C8_1 C7_1 H7_1 119.6
C6_1 C7_1 H7_1 119.6
C7_1 C8_1 C9_1 119.20(17)
C7_1 C8_1 H8_1 120.4
C9_1 C8_1 H8_1 120.4
C8_1 C9_1 C10_1 120.45(18)
C8_1 C9_1 H9_1 119.8
C10_1 C9_1 H9_1 119.8
C9_1 C10_1 C5_1 120.66(17)
C9_1 C10_1 H10_1 119.7
C5_1 C10_1 H10_1 119.7
C15_1 C11_1 C12_1 106.97(14)
C15_1 C11_1 C4_1 123.55(15)
C12_1 C11_1 C4_1 129.44(15)
C13_1 C12_1 C11_1 108.20(14)
C13_1 C12_1 H12_1 125.9
C11_1 C12_1 H12_1 125.9
C12_1 C13_1 N3_1 107.36(14)
C12_1 C13_1 C14_1 130.58(16)
N3_1 C13_1 C14_1 122.00(15)
C13_1 C14_1 H14A_1 109.5
C13_1 C14_1 H14B_1 109.5
H14A_1 C14_1 H14B_1 109.5
C13_1 C14_1 H14C_1 109.5
H14A_1 C14_1 H14C_1 109.5
H14B_1 C14_1 H14C_1 109.5
N3_1 C15_1 C11_1 107.30(14)
N3_1 C15_1 C16_1 121.23(14)
C11_1 C15_1 C16_1 131.44(15)
C15_1 C16_1 H16A_1 109.5
C15_1 C16_1 H16B_1 109.5
H16A_1 C16_1 H16B_1 109.5
C15_1 C16_1 H16C_1 109.5
H16A_1 C16_1 H16C_1 109.5
H16B_1 C16_1 H16C_1 109.5
C18_1 C17_1 C22_1 120.97(17)
C18_1 C17_1 N3_1 118.59(16)
C22_1 C17_1 N3_1 120.38(16)
C17_1 C18_1 C19_1 119.7(2)
C17_1 C18_1 H18_1 120.1
C19_1 C18_1 H18_1 120.1
C20_1 C19_1 C18_1 120.0(2)
C20_1 C19_1 H19_1 120.0
C18_1 C19_1 H19_1 120.0
C19_1 C20_1 C21_1 120.21(19)
C19_1 C20_1 H20_1 119.9
C21_1 C20_1 H20_1 119.9
C20_1 C21_1 C22_1 120.4(2)
C20_1 C21_1 H21_1 119.8
C22_1 C21_1 H21_1 119.8
C17_1 C22_1 C21_1 118.6(2)
C17_1 C22_1 H22_1 120.7
C21_1 C22_1 H22_1 120.7
C3_2 S1_2 C1_2 91.31(8)
C2_2 N1_2 C1_2 117.72(13)
C2_2 N1_2 H1N_2 121.1
C1_2 N1_2 H1N_2 121.1
C1_2 N2_2 C5_2 121.38(14)
N2_2 C1_2 N1_2 121.50(14)
N2_2 C1_2 S1_2 128.09(13)
N1_2 C1_2 S1_2 110.39(11)
O1_2 C2_2 N1_2 124.03(15)
O1_2 C2_2 C3_2 126.07(15)
N1_2 C2_2 C3_2 109.90(14)
C15_2 N3_2 C13_2 109.36(13)
C15_2 N3_2 C17_2 125.57(14)
C13_2 N3_2 C17_2 125.06(14)
C4_2 C3_2 C2_2 122.02(15)
C4_2 C3_2 S1_2 127.33(13)
C2_2 C3_2 S1_2 110.65(12)
C3_2 C4_2 C11_2 128.56(15)
C3_2 C4_2 H4A_2 105.2
C11_2 C4_2 H4A_2 105.2
C3_2 C4_2 H4B_2 105.2
C11_2 C4_2 H4B_2 105.2
H4A_2 C4_2 H4B_2 105.9
C6_2 C5_2 C10_2 119.18(16)
C6_2 C5_2 N2_2 122.30(16)
C10_2 C5_2 N2_2 118.26(15)
C7_2 C6_2 C5_2 119.97(18)
C7_2 C6_2 H6_2 120.0
C5_2 C6_2 H6_2 120.0
C8_2 C7_2 C6_2 120.6(2)
C8_2 C7_2 H7_2 119.7
C6_2 C7_2 H7_2 119.7
C9_2 C8_2 C7_2 119.62(19)
C9_2 C8_2 H8_2 120.2
C7_2 C8_2 H8_2 120.2
C8_2 C9_2 C10_2 120.5(2)
C8_2 C9_2 H9_2 119.8
C10_2 C9_2 H9_2 119.8
C9_2 C10_2 C5_2 120.14(18)
C9_2 C10_2 H10_2 119.9
C5_2 C10_2 H10_2 119.9
C15_2 C11_2 C4_2 123.51(15)
C15_2 C11_2 C12_2 106.88(14)
C4_2 C11_2 C12_2 129.54(15)
C13_2 C12_2 C11_2 107.93(14)
C13_2 C12_2 H12_2 126.0
C11_2 C12_2 H12_2 126.0
C12_2 C13_2 N3_2 107.89(14)
C12_2 C13_2 C14_2 129.89(16)
N3_2 C13_2 C14_2 122.04(15)
C13_2 C14_2 H14A_2 109.5
C13_2 C14_2 H14B_2 109.5
H14A_2 C14_2 H14B_2 109.5
C13_2 C14_2 H14C_2 109.5
H14A_2 C14_2 H14C_2 109.5
H14B_2 C14_2 H14C_2 109.5
N3_2 C15_2 C11_2 107.93(15)
N3_2 C15_2 C16_2 123.05(16)
C11_2 C15_2 C16_2 129.01(16)
C15_2 C16_2 H16A_2 109.5
C15_2 C16_2 H16B_2 109.5
H16A_2 C16_2 H16B_2 109.5
C15_2 C16_2 H16C_2 109.5
H16A_2 C16_2 H16C_2 109.5
H16B_2 C16_2 H16C_2 109.5
C18_2 C17_2 C22_2 120.10(16)
C18_2 C17_2 N3_2 120.08(16)
C22_2 C17_2 N3_2 119.77(16)
C17_2 C18_2 C19_2 120.24(18)
C17_2 C18_2 H18_2 119.9
C19_2 C18_2 H18_2 119.9
C20_2 C19_2 C18_2 120.02(18)
C20_2 C19_2 H19_2 120.0
C18_2 C19_2 H19_2 120.0
C19_2 C20_2 C21_2 119.63(18)
C19_2 C20_2 H20_2 120.2
C21_2 C20_2 H20_2 120.2
C20_2 C21_2 C22_2 120.4(2)
C20_2 C21_2 H21_2 119.8
C22_2 C21_2 H21_2 119.8
C17_2 C22_2 C21_2 119.45(19)
C17_2 C22_2 H22_2 120.3
C21_2 C22_2 H22_2 120.3

loop_
_geom_bond_atom_site_label_1
_geom_bond_atom_site_label_2
_geom_bond_distance
S1_1 C3_1 1.7642(16)
S1_1 C1_1 1.7898(16)
O1_1 C2_1 1.233(2)
N1_1 C2_1 1.360(2)
N1_1 C1_1 1.382(2)
N1_1 H1N_1 0.8800
N2_1 C1_1 1.266(2)
N2_1 C5_1 1.409(2)
N3_1 C15_1 1.371(2)
N3_1 C13_1 1.395(2)
N3_1 C17_1 1.439(2)
C2_1 C3_1 1.471(2)
C3_1 C4_1 1.354(2)
C4_1 C11_1 1.436(2)
C4_1 H4A_1 0.9900
C4_1 H4B_1 0.9900
C5_1 C6_1 1.391(2)
C5_1 C10_1 1.398(2)
C6_1 C7_1 1.394(2)
C6_1 H6_1 0.9500
C7_1 C8_1 1.383(3)
C7_1 H7_1 0.9500
C8_1 C9_1 1.385(3)
C8_1 H8_1 0.9500
C9_1 C10_1 1.386(3)
C9_1 H9_1 0.9500
C10_1 H10_1 0.9500
C11_1 C15_1 1.393(2)
C11_1 C12_1 1.436(2)
C12_1 C13_1 1.362(2)
C12_1 H12_1 0.9500
C13_1 C14_1 1.496(2)
C14_1 H14A_1 0.9800
C14_1 H14B_1 0.9800
C14_1 H14C_1 0.9800
C15_1 C16_1 1.493(2)
C16_1 H16A_1 0.9800
C16_1 H16B_1 0.9800
C16_1 H16C_1 0.9800
C17_1 C18_1 1.382(3)
C17_1 C22_1 1.391(3)
C18_1 C19_1 1.390(3)
C18_1 H18_1 0.9500
C19_1 C20_1 1.380(4)
C19_1 H19_1 0.9500
C20_1 C21_1 1.386(4)
C20_1 H20_1 0.9500
C21_1 C22_1 1.396(3)
C21_1 H21_1 0.9500
C22_1 H22_1 0.9500
S1_2 C3_2 1.7581(16)
S1_2 C1_2 1.7669(16)
O1_2 C2_2 1.220(2)
N1_2 C2_2 1.373(2)
N1_2 C1_2 1.374(2)
N1_2 H1N_2 0.8800
N2_2 C1_2 1.280(2)
N2_2 C5_2 1.416(2)
C2_2 C3_2 1.477(2)
N3_2 C15_2 1.370(2)
N3_2 C13_2 1.392(2)
N3_2 C17_2 1.435(2)
C3_2 C4_2 1.342(2)
C4_2 C11_2 1.433(2)
C4_2 H4A_2 0.9900
C4_2 H4B_2 0.9900
C5_2 C6_2 1.392(2)
C5_2 C10_2 1.396(2)
C6_2 C7_2 1.390(3)
C6_2 H6_2 0.9500
C7_2 C8_2 1.387(3)
C7_2 H7_2 0.9500
C8_2 C9_2 1.377(3)
C8_2 H8_2 0.9500
C9_2 C10_2 1.391(3)
C9_2 H9_2 0.9500
C10_2 H10_2 0.9500
C11_2 C15_2 1.384(2)
C11_2 C12_2 1.433(2)
C12_2 C13_2 1.358(2)
C12_2 H12_2 0.9500
C13_2 C14_2 1.486(2)
C14_2 H14A_2 0.9800
C14_2 H14B_2 0.9800
C14_2 H14C_2 0.9800
C15_2 C16_2 1.483(3)
C16_2 H16A_2 0.9800
C16_2 H16B_2 0.9800
C16_2 H16C_2 0.9800
C17_2 C18_2 1.372(2)
C17_2 C22_2 1.385(3)
C18_2 C19_2 1.390(3)
C18_2 H18_2 0.9500
C19_2 C20_2 1.377(3)
C19_2 H19_2 0.9500
C20_2 C21_2 1.382(3)
C20_2 H20_2 0.9500
C21_2 C22_2 1.390(3)
C21_2 H21_2 0.9500
C22_2 H22_2 0.9500

loop_
_geom_torsion_atom_site_label_1
_geom_torsion_atom_site_label_2
_geom_torsion_atom_site_label_3
_geom_torsion_atom_site_label_4
_geom_torsion
C5_1 N2_1 C1_1 N1_1 -178.85(15)
C5_1 N2_1 C1_1 S1_1 -0.2(3)
C2_1 N1_1 C1_1 N2_1 177.16(15)
C2_1 N1_1 C1_1 S1_1 -1.81(18)
C3_1 S1_1 C1_1 N2_1 -178.47(17)
C3_1 S1_1 C1_1 N1_1 0.33(12)
C1_1 N1_1 C2_1 O1_1 -178.09(15)
C1_1 N1_1 C2_1 C3_1 2.6(2)
O1_1 C2_1 C3_1 C4_1 -0.8(3)
N1_1 C2_1 C3_1 C4_1 178.45(15)
O1_1 C2_1 C3_1 S1_1 178.57(14)
N1_1 C2_1 C3_1 S1_1 -2.16(17)
C1_1 S1_1 C3_1 C4_1 -179.66(16)
C1_1 S1_1 C3_1 C2_1 1.02(12)
C2_1 C3_1 C4_1 C11_1 178.68(16)
S1_1 C3_1 C4_1 C11_1 -0.6(3)
C1_1 N2_1 C5_1 C6_1 -32.8(3)
C1_1 N2_1 C5_1 C10_1 150.21(17)
C10_1 C5_1 C6_1 C7_1 -1.8(3)
N2_1 C5_1 C6_1 C7_1 -178.75(16)
C5_1 C6_1 C7_1 C8_1 0.3(3)
C6_1 C7_1 C8_1 C9_1 1.1(3)
C7_1 C8_1 C9_1 C10_1 -0.8(3)
C8_1 C9_1 C10_1 C5_1 -0.8(3)
C6_1 C5_1 C10_1 C9_1 2.1(3)
N2_1 C5_1 C10_1 C9_1 179.29(16)
C3_1 C4_1 C11_1 C15_1 -169.86(17)
C3_1 C4_1 C11_1 C12_1 7.4(3)
C15_1 C11_1 C12_1 C13_1 1.43(19)
C4_1 C11_1 C12_1 C13_1 -176.20(16)
C11_1 C12_1 C13_1 N3_1 -0.38(19)
C11_1 C12_1 C13_1 C14_1 -177.41(18)
C15_1 N3_1 C13_1 C12_1 -0.85(19)
C17_1 N3_1 C13_1 C12_1 170.17(16)
C15_1 N3_1 C13_1 C14_1 176.50(16)
C17_1 N3_1 C13_1 C14_1 -12.5(3)
C13_1 N3_1 C15_1 C11_1 1.75(19)
C17_1 N3_1 C15_1 C11_1 -169.32(15)
C13_1 N3_1 C15_1 C16_1 -176.34(15)
C17_1 N3_1 C15_1 C16_1 12.6(3)
C12_1 C11_1 C15_1 N3_1 -1.92(18)
C4_1 C11_1 C15_1 N3_1 175.88(15)
C12_1 C11_1 C15_1 C16_1 175.90(17)
C4_1 C11_1 C15_1 C16_1 -6.3(3)
C15_1 N3_1 C17_1 C18_1 97.6(2)
C13_1 N3_1 C17_1 C18_1 -72.2(2)
C15_1 N3_1 C17_1 C22_1 -79.9(2)
C13_1 N3_1 C17_1 C22_1 110.4(2)
C22_1 C17_1 C18_1 C19_1 -1.5(3)
N3_1 C17_1 C18_1 C19_1 -178.90(19)
C17_1 C18_1 C19_1 C20_1 0.3(4)
C18_1 C19_1 C20_1 C21_1 0.4(4)
C19_1 C20_1 C21_1 C22_1 -0.1(3)
C18_1 C17_1 C22_1 C21_1 1.8(3)
N3_1 C17_1 C22_1 C21_1 179.18(17)
C20_1 C21_1 C22_1 C17_1 -1.0(3)
C5_2 N2_2 C1_2 N1_2 173.59(15)
C5_2 N2_2 C1_2 S1_2 -8.3(2)
C2_2 N1_2 C1_2 N2_2 179.96(15)
C2_2 N1_2 C1_2 S1_2 1.53(19)
C3_2 S1_2 C1_2 N2_2 -179.71(16)
C3_2 S1_2 C1_2 N1_2 -1.41(13)
C1_2 N1_2 C2_2 O1_2 179.51(16)
C1_2 N1_2 C2_2 C3_2 -0.7(2)
O1_2 C2_2 C3_2 C4_2 0.0(3)
N1_2 C2_2 C3_2 C4_2 -179.70(16)
O1_2 C2_2 C3_2 S1_2 179.35(15)
N1_2 C2_2 C3_2 S1_2 -0.39(18)
C1_2 S1_2 C3_2 C4_2 -179.71(17)
C1_2 S1_2 C3_2 C2_2 1.02(13)
C2_2 C3_2 C4_2 C11_2 175.47(16)
S1_2 C3_2 C4_2 C11_2 -3.7(3)
C1_2 N2_2 C5_2 C6_2 -44.1(2)
C1_2 N2_2 C5_2 C10_2 141.71(17)
C10_2 C5_2 C6_2 C7_2 -2.6(3)
N2_2 C5_2 C6_2 C7_2 -176.71(18)
C5_2 C6_2 C7_2 C8_2 0.6(3)
C6_2 C7_2 C8_2 C9_2 1.4(4)
C7_2 C8_2 C9_2 C10_2 -1.3(4)
C8_2 C9_2 C10_2 C5_2 -0.8(3)
C6_2 C5_2 C10_2 C9_2 2.7(3)
N2_2 C5_2 C10_2 C9_2 177.07(17)
C3_2 C4_2 C11_2 C15_2 -174.36(18)
C3_2 C4_2 C11_2 C12_2 2.0(3)
C15_2 C11_2 C12_2 C13_2 -0.4(2)
C4_2 C11_2 C12_2 C13_2 -177.25(17)
C11_2 C12_2 C13_2 N3_2 0.81(19)
C11_2 C12_2 C13_2 C14_2 -174.37(18)
C15_2 N3_2 C13_2 C12_2 -1.0(2)
C17_2 N3_2 C13_2 C12_2 -179.89(16)
C15_2 N3_2 C13_2 C14_2 174.68(17)
C17_2 N3_2 C13_2 C14_2 -4.3(3)
C13_2 N3_2 C15_2 C11_2 0.7(2)
C17_2 N3_2 C15_2 C11_2 179.64(16)
C13_2 N3_2 C15_2 C16_2 179.83(19)
C17_2 N3_2 C15_2 C16_2 -1.2(3)
C4_2 C11_2 C15_2 N3_2 176.90(16)
C12_2 C11_2 C15_2 N3_2 -0.2(2)
C4_2 C11_2 C15_2 C16_2 -2.2(3)
C12_2 C11_2 C15_2 C16_2 -179.3(2)
C15_2 N3_2 C17_2 C18_2 119.1(2)
C13_2 N3_2 C17_2 C18_2 -62.1(2)
C15_2 N3_2 C17_2 C22_2 -58.5(3)
C13_2 N3_2 C17_2 C22_2 120.3(2)
C22_2 C17_2 C18_2 C19_2 -3.9(3)
N3_2 C17_2 C18_2 C19_2 178.57(19)
C17_2 C18_2 C19_2 C20_2 1.2(3)
C18_2 C19_2 C20_2 C21_2 2.4(4)
C19_2 C20_2 C21_2 C22_2 -3.3(4)
C18_2 C17_2 C22_2 C21_2 2.9(3)
N3_2 C17_2 C22_2 C21_2 -179.5(2)
C20_2 C21_2 C22_2 C17_2 0.6(4)
